data_4500455
loop_
_publ_author_name
'Arlin, Jean-Baptiste'
'Florence, Alastair J.'
'Johnston, Andrea'
'Kennedy, Alan R.'
'Miller, Gary J.'
'Patterson, Kirsty'

_publ_section_title
;
 Systematic Data Set for Structure&#x2212;Property Investigations:
 Solubility and Solid-State Structure of Alkaline Earth Metal Salts of
 Benzoates
;
_journal_issue 4
_journal_name_full 'Crystal Growth &amp; Design'
_journal_page_first 1318
_journal_paper_doi 10.1021/cg101547r
_journal_volume 11
_journal_year 2011
_chemical_formula_sum 'C14 H14 Ba N2 O11'
_chemical_formula_weight 523.61
_chemical_name_systematic
;
 ?
;
_space_group_IT_number 2
_symmetry_cell_setting triclinic
_symmetry_space_group_name_Hall '-P 1'
_symmetry_space_group_name_H-M 'P -1'
_atom_sites_solution_hydrogens geom
_atom_sites_solution_primary direct
_atom_sites_solution_secondary difmap
_audit_creation_method SHELXL-97
_cell_angle_alpha 80.492(1)
_cell_angle_beta 85.986(1)
_cell_angle_gamma 71.065(1)
_cell_formula_units_Z 2
_cell_length_a 8.2858(2)
_cell_length_b 8.3482(1)
_cell_length_c 13.8501(3)
_cell_measurement_reflns_used 4065
_cell_measurement_temperature 123(2)
_cell_measurement_theta_max 27.48
_cell_measurement_theta_min 1
_cell_volume 893.60(3)
_computing_data_collection 'Denzo and Collect'
_computing_structure_refinement 'SHELXL-97 (Sheldrick, 1997)'
_computing_structure_solution shelxs-97'
_diffrn_ambient_temperature 123(2)
_diffrn_measured_fraction_theta_full 0.965
_diffrn_measured_fraction_theta_max 0.966
_diffrn_measurement_device_type 'Nonius Kappa CCD'
_diffrn_measurement_method 'phi and omega'
_diffrn_radiation_monochromator graphite
_diffrn_radiation_source 'fine-focus sealed tube'
_diffrn_radiation_type MoK\a
_diffrn_radiation_wavelength 0.71073
_diffrn_reflns_av_R_equivalents 0.028
_diffrn_reflns_av_sigmaI/netI 0.0214
_diffrn_reflns_limit_h_max 10
_diffrn_reflns_limit_h_min -10
_diffrn_reflns_limit_k_max 10
_diffrn_reflns_limit_k_min -10
_diffrn_reflns_limit_l_max 17
_diffrn_reflns_limit_l_min -17
_diffrn_reflns_number 25138
_diffrn_reflns_theta_full 25.00
_diffrn_reflns_theta_max 27.52
_diffrn_reflns_theta_min 1.49
_exptl_absorpt_coefficient_mu 2.287
_exptl_absorpt_correction_type none
_exptl_crystal_colour 'light yellow'
_exptl_crystal_density_diffrn 1.946
_exptl_crystal_density_method 'not measured'
_exptl_crystal_description block
_exptl_crystal_F_000 512
_exptl_crystal_size_max 0.24
_exptl_crystal_size_mid 0.2
_exptl_crystal_size_min 0.18
_refine_diff_density_max 0.363
_refine_diff_density_min -0.459
_refine_diff_density_rms 0.072
_refine_ls_extinction_method none
_refine_ls_goodness_of_fit_ref 1.113
_refine_ls_hydrogen_treatment mixed
_refine_ls_matrix_type full
_refine_ls_number_parameters 277
_refine_ls_number_reflns 3977
_refine_ls_number_restraints 0
_refine_ls_restrained_S_all 1.113
_refine_ls_R_factor_all 0.0174
_refine_ls_R_factor_gt 0.0150
_refine_ls_shift/su_max 0.002
_refine_ls_shift/su_mean 0.000
_refine_ls_structure_factor_coef Fsqd
_refine_ls_weighting_details 'calc w=1/[\s^2^(Fo^2^)+(0.0063P)^2^+0.5905P] where P=(Fo^2^+2Fc^2^)/3'
_refine_ls_weighting_scheme calc
_refine_ls_wR_factor_gt 0.0329
_refine_ls_wR_factor_ref 0.0336
_reflns_number_gt 3768
_reflns_number_total 3977
_reflns_threshold_expression >2sigma(I)
_cod_data_source_file cg101547r_si_001.cif
_cod_data_source_block jb3
_cod_depositor_comments
;
The following automatic conversions were performed:

'_symmetry_cell_setting' value 'Triclinic' changed to 'triclinic'
according to /home/saulius/struct/CIF-dictionaries/cif_core.dic
dictionary named 'cif_core.dic' version 2.4.1 from 2010-06-29.

Automatic conversion script
Id: cif_fix_values 1715 2011-07-08 13:25:40Z adriana 
;
_cod_original_sg_symbol_H-M P-1
_cod_database_code 4500455

loop_
_symmetry_equiv_pos_as_xyz
'x, y, z'
'-x, -y, -z'

loop_
_atom_site_label
_atom_site_type_symbol
_atom_site_fract_x
_atom_site_fract_y
_atom_site_fract_z
_atom_site_U_iso_or_equiv
_atom_site_adp_type
_atom_site_occupancy
_atom_site_symmetry_multiplicity
_atom_site_calc_flag
_atom_site_refinement_flags
Ba1 Ba 0.594886(12) 0.229025(11) 0.966240(7) 0.00943(3) Uani 1 1 d .
O2 O 0.40654(15) 0.55839(14) 0.89217(9) 0.0154(3) Uani 1 1 d .
O3 O 0.81170(17) 0.39438(16) 0.85406(11) 0.0173(3) Uani 1 1 d .
O4 O 0.52248(16) 0.27809(14) 0.76304(8) 0.0150(2) Uani 1 1 d .
O6 O 0.17156(16) 0.78228(15) 0.89726(9) 0.0179(3) Uani 1 1 d .
O7 O 0.27246(17) 0.31007(17) 1.05622(10) 0.0180(3) Uani 1 1 d .
O8 O 0.39465(15) 0.05844(14) 0.89811(8) 0.0128(2) Uani 1 1 d .
O9 O 0.14560(16) 0.27041(17) 0.88540(9) 0.0211(3) Uani 1 1 d .
O10 O 0.52948(17) 0.75410(17) 0.73418(10) 0.0244(3) Uani 1 1 d .
O11 O 0.63365(17) 0.56221(19) 0.63856(11) 0.0294(3) Uani 1 1 d .
O13 O 0.66495(18) 0.1432(2) 0.64784(10) 0.0302(3) Uani 1 1 d .
O29 O 0.82643(19) -0.02213(17) 0.87763(10) 0.0203(3) Uani 1 1 d .
N15 N 0.51414(19) 0.65384(19) 0.68347(11) 0.0170(3) Uani 1 1 d .
N18 N 0.53482(19) 0.19227(18) 0.69706(10) 0.0147(3) Uani 1 1 d .
C5 C 0.3827(2) 0.1535(2) 0.67334(12) 0.0127(3) Uani 1 1 d .
C14 C 0.1008(2) 0.0894(2) 0.61804(13) 0.0188(4) Uani 1 1 d .
H14 H 0.0033 0.0664 0.5993 0.023 Uiso 1 1 calc R
C16 C 0.2672(2) 0.1596(2) 0.85099(12) 0.0122(3) Uani 1 1 d .
C17 C 0.2291(2) 0.0986(2) 0.54965(13) 0.0196(4) Uani 1 1 d .
H17 H 0.2197 0.0822 0.4843 0.023 Uiso 1 1 calc R
C19 C 0.1137(2) 0.1134(2) 0.71365(13) 0.0158(4) Uani 1 1 d .
H19 H 0.0238 0.1084 0.7593 0.019 Uiso 1 1 calc R
C20 C 0.2731(2) 0.6669(2) 0.85483(12) 0.0123(3) Uani 1 1 d .
C21 C 0.2290(2) 0.65511(19) 0.75243(12) 0.0115(3) Uani 1 1 d .
C22 C 0.0257(2) 0.6227(2) 0.64535(14) 0.0197(4) Uani 1 1 d .
H22 H -0.0844 0.6162 0.6360 0.024 Uiso 1 1 calc R
C23 C 0.0681(2) 0.6476(2) 0.73613(13) 0.0154(3) Uani 1 1 d .
H23 H -0.0145 0.6598 0.7878 0.018 Uiso 1 1 calc R
C24 C 0.2563(2) 0.14484(19) 0.74390(12) 0.0118(3) Uani 1 1 d .
C25 C 0.3437(2) 0.6402(2) 0.67344(12) 0.0130(3) Uani 1 1 d .
C26 C 0.3038(2) 0.6170(2) 0.58225(13) 0.0172(4) Uani 1 1 d .
H26 H 0.3853 0.6079 0.5299 0.021 Uiso 1 1 calc R
C28 C 0.3710(2) 0.1320(2) 0.57728(12) 0.0167(4) Uani 1 1 d .
H28 H 0.4592 0.1400 0.5310 0.020 Uiso 1 1 calc R
C30 C 0.1439(2) 0.6074(2) 0.56865(13) 0.0201(4) Uani 1 1 d .
H30 H 0.1149 0.5904 0.5068 0.024 Uiso 1 1 calc R
H1W H 0.207(4) 0.325(4) 1.009(2) 0.060(9) Uiso 1 1 d .
H2W H 0.788(3) 0.414(3) 0.7999(19) 0.031(7) Uiso 1 1 d .
H3W H 0.925(3) 0.348(3) 0.8608(18) 0.036(7) Uiso 1 1 d .
H4W H 0.247(4) 0.397(4) 1.079(2) 0.062(10) Uiso 1 1 d .
H5W H 0.787(3) -0.095(3) 0.8863(19) 0.040(8) Uiso 1 1 d .
H6W H 0.932(4) -0.072(3) 0.8864(18) 0.040(7) Uiso 1 1 d .

loop_
_atom_site_aniso_label
_atom_site_aniso_U_11
_atom_site_aniso_U_22
_atom_site_aniso_U_33
_atom_site_aniso_U_23
_atom_site_aniso_U_13
_atom_site_aniso_U_12
Ba1 0.00911(5) 0.00865(5) 0.01031(5) -0.00158(3) -0.00044(3) -0.00241(3)
O2 0.0168(6) 0.0114(6) 0.0166(6) -0.0025(5) -0.0068(5) -0.0009(5)
O3 0.0125(7) 0.0182(6) 0.0199(7) -0.0021(5) 0.0002(5) -0.0037(5)
O4 0.0205(7) 0.0144(6) 0.0113(6) -0.0015(5) -0.0008(5) -0.0073(5)
O6 0.0132(6) 0.0210(6) 0.0175(6) -0.0092(5) -0.0018(5) 0.0007(5)
O7 0.0159(7) 0.0168(6) 0.0215(7) -0.0060(5) 0.0025(5) -0.0046(5)
O8 0.0119(6) 0.0126(6) 0.0133(6) 0.0008(4) -0.0032(5) -0.0040(5)
O9 0.0135(6) 0.0293(7) 0.0153(6) -0.0069(5) -0.0012(5) 0.0021(5)
O10 0.0240(7) 0.0222(7) 0.0316(8) -0.0045(6) -0.0045(6) -0.0126(6)
O11 0.0157(7) 0.0396(8) 0.0329(8) -0.0106(7) 0.0096(6) -0.0082(6)
O13 0.0173(7) 0.0519(9) 0.0274(8) -0.0200(7) 0.0104(6) -0.0146(7)
O29 0.0146(7) 0.0145(6) 0.0300(8) -0.0039(5) 0.0066(6) -0.0033(6)
N15 0.0143(8) 0.0179(7) 0.0171(8) 0.0038(6) 0.0007(6) -0.0060(6)
N18 0.0155(7) 0.0171(7) 0.0115(7) -0.0010(6) 0.0010(6) -0.0059(6)
C5 0.0131(8) 0.0104(7) 0.0140(8) -0.0012(6) -0.0018(6) -0.0028(6)
C14 0.0185(9) 0.0185(9) 0.0200(9) -0.0036(7) -0.0068(7) -0.0050(7)
C16 0.0121(8) 0.0138(8) 0.0117(8) 0.0003(6) 0.0011(6) -0.0067(6)
C17 0.0239(10) 0.0190(9) 0.0139(9) -0.0041(7) -0.0064(7) -0.0022(7)
C19 0.0143(9) 0.0135(8) 0.0179(9) -0.0004(7) -0.0022(7) -0.0026(7)
C20 0.0136(8) 0.0114(8) 0.0130(8) 0.0001(6) -0.0004(6) -0.0064(6)
C21 0.0130(8) 0.0080(7) 0.0124(8) -0.0006(6) -0.0023(6) -0.0018(6)
C22 0.0166(9) 0.0212(9) 0.0225(10) -0.0028(7) -0.0069(7) -0.0064(7)
C23 0.0124(8) 0.0155(8) 0.0171(9) -0.0020(7) -0.0002(7) -0.0032(7)
C24 0.0124(8) 0.0083(7) 0.0118(8) 0.0003(6) -0.0025(6) 0.0001(6)
C25 0.0117(8) 0.0104(7) 0.0154(8) 0.0005(6) -0.0023(6) -0.0021(6)
C26 0.0204(9) 0.0151(8) 0.0125(8) -0.0008(6) 0.0008(7) -0.0017(7)
C28 0.0194(9) 0.0165(8) 0.0118(8) -0.0027(6) 0.0013(7) -0.0025(7)
C30 0.0245(10) 0.0204(9) 0.0142(9) -0.0035(7) -0.0074(7) -0.0038(8)

loop_
_atom_type_symbol
_atom_type_description
_atom_type_scat_dispersion_real
_atom_type_scat_dispersion_imag
_atom_type_scat_source
Ba Ba -0.3244 2.2819 'International Tables Vol C Tables 4.2.6.8 and 6.1.1.4'
O O 0.0106 0.0060 'International Tables Vol C Tables 4.2.6.8 and 6.1.1.4'
N N 0.0061 0.0033 'International Tables Vol C Tables 4.2.6.8 and 6.1.1.4'
C C 0.0033 0.0016 'International Tables Vol C Tables 4.2.6.8 and 6.1.1.4'
H H 0.0000 0.0000 'International Tables Vol C Tables 4.2.6.8 and 6.1.1.4'

loop_
_geom_angle_atom_site_label_1
_geom_angle_atom_site_label_2
_geom_angle_atom_site_label_3
_geom_angle
_geom_angle_site_symmetry_1
_geom_angle_site_symmetry_3
O29 Ba1 O2 130.96(4) . .
O29 Ba1 O6 92.52(4) . 2_667
O2 Ba1 O6 112.53(4) . 2_667
O29 Ba1 O8 79.22(4) . 2_657
O2 Ba1 O8 145.98(4) . 2_657
O6 Ba1 O8 75.49(4) 2_667 2_657
O29 Ba1 O7 141.84(4) . .
O2 Ba1 O7 70.73(4) . .
O6 Ba1 O7 107.82(4) 2_667 .
O8 Ba1 O7 75.35(4) 2_657 .
O29 Ba1 O8 76.18(4) . .
O2 Ba1 O8 98.07(3) . .
O6 Ba1 O8 146.59(4) 2_667 .
O8 Ba1 O8 71.56(4) 2_657 .
O7 Ba1 O8 69.07(4) . .
O29 Ba1 O3 75.15(4) . .
O2 Ba1 O3 70.61(4) . .
O6 Ba1 O3 77.48(4) 2_667 .
O8 Ba1 O3 141.54(4) 2_657 .
O7 Ba1 O3 139.76(4) . .
O8 Ba1 O3 127.45(4) . .
O29 Ba1 O2 138.14(4) . 2_667
O2 Ba1 O2 72.52(4) . 2_667
O6 Ba1 O2 46.63(3) 2_667 2_667
O8 Ba1 O2 95.32(3) 2_657 2_667
O7 Ba1 O2 72.81(4) . 2_667
O8 Ba1 O2 141.67(3) . 2_667
O3 Ba1 O2 85.39(4) . 2_667
O29 Ba1 O4 69.99(4) . .
O2 Ba1 O4 65.84(3) . .
O6 Ba1 O4 145.80(4) 2_667 .
O8 Ba1 O4 126.39(3) 2_657 .
O7 Ba1 O4 103.58(4) . .
O8 Ba1 O4 59.28(3) . .
O3 Ba1 O4 69.82(4) . .
O2 Ba1 O4 136.53(3) 2_667 .
O29 Ba1 C20 116.06(4) . 2_667
O2 Ba1 C20 94.63(4) . 2_667
O6 Ba1 C20 23.54(4) 2_667 2_667
O8 Ba1 C20 81.50(4) 2_657 2_667
O7 Ba1 C20 87.84(4) . 2_667
O8 Ba1 C20 147.95(4) . 2_667
O3 Ba1 C20 84.54(4) . 2_667
O2 Ba1 C20 23.71(4) 2_667 2_667
O4 Ba1 C20 151.54(4) . 2_667
O29 Ba1 Ba1 150.37(3) . 2_667
O2 Ba1 Ba1 37.03(2) . 2_667
O6 Ba1 Ba1 78.44(2) 2_667 2_667
O8 Ba1 Ba1 124.27(2) 2_657 2_667
O7 Ba1 Ba1 67.20(3) . 2_667
O8 Ba1 Ba1 125.50(2) . 2_667
O3 Ba1 Ba1 75.35(3) . 2_667
O2 Ba1 Ba1 35.49(2) 2_667 2_667
O4 Ba1 Ba1 102.07(2) . 2_667
C20 Ba1 Ba1 58.07(3) 2_667 2_667
O29 Ba1 Ba1 74.77(3) . 2_657
O2 Ba1 Ba1 126.51(3) . 2_657
O6 Ba1 Ba1 111.33(3) 2_667 2_657
O8 Ba1 Ba1 36.01(2) 2_657 2_657
O7 Ba1 Ba1 67.89(3) . 2_657
O8 Ba1 Ba1 35.55(2) . 2_657
O3 Ba1 Ba1 148.95(3) . 2_657
O2 Ba1 Ba1 122.88(3) 2_667 2_657
O4 Ba1 Ba1 92.70(2) . 2_657
C20 Ba1 Ba1 115.76(3) 2_667 2_657
Ba1 Ba1 Ba1 134.829(5) 2_667 2_657
C20 O2 Ba1 151.74(11) . .
C20 O2 Ba1 90.69(9) . 2_667
Ba1 O2 Ba1 107.48(4) . 2_667
Ba1 O3 H2W 110.4(19) . .
Ba1 O3 H3W 119.1(15) . .
H2W O3 H3W 111(2) . .
N18 O4 Ba1 139.22(10) . .
C20 O6 Ba1 94.67(10) . 2_667
Ba1 O7 H1W 103(2) . .
Ba1 O7 H4W 113(2) . .
H1W O7 H4W 108(3) . .
C16 O8 Ba1 127.32(10) . 2_657
C16 O8 Ba1 112.73(10) . .
Ba1 O8 Ba1 108.44(4) 2_657 .
Ba1 O29 H5W 103(2) . .
Ba1 O29 H6W 131.4(17) . .
H5W O29 H6W 105(2) . .
O10 N15 O11 124.08(16) . .
O10 N15 C25 118.80(14) . .
O11 N15 C25 117.12(15) . .
O13 N18 O4 123.48(15) . .
O13 N18 C5 118.36(14) . .
O4 N18 C5 118.09(14) . .
C28 C5 C24 122.75(16) . .
C28 C5 N18 116.29(15) . .
C24 C5 N18 120.93(15) . .
C17 C14 C19 120.51(17) . .
C17 C14 H14 119.7 . .
C19 C14 H14 119.7 . .
O9 C16 O8 125.52(15) . .
O9 C16 C24 116.52(14) . .
O8 C16 C24 117.94(14) . .
C28 C17 C14 119.53(17) . .
C28 C17 H17 120.2 . .
C14 C17 H17 120.2 . .
C14 C19 C24 121.21(17) . .
C14 C19 H19 119.4 . .
C24 C19 H19 119.4 . .
O6 C20 O2 124.59(15) . .
O6 C20 C21 117.40(15) . .
O2 C20 C21 117.99(14) . .
O6 C20 Ba1 61.80(9) . 2_667
O2 C20 Ba1 65.59(9) . 2_667
C21 C20 Ba1 163.69(11) . 2_667
C23 C21 C25 116.85(15) . .
C23 C21 C20 118.94(15) . .
C25 C21 C20 124.08(15) . .
C30 C22 C23 120.12(17) . .
C30 C22 H22 119.9 . .
C23 C22 H22 119.9 . .
C21 C23 C22 121.26(17) . .
C21 C23 H23 119.4 . .
C22 C23 H23 119.4 . .
C5 C24 C19 116.81(15) . .
C5 C24 C16 124.56(15) . .
C19 C24 C16 118.57(15) . .
C26 C25 C21 122.90(16) . .
C26 C25 N15 116.84(15) . .
C21 C25 N15 120.24(15) . .
C30 C26 C25 118.96(17) . .
C30 C26 H26 120.5 . .
C25 C26 H26 120.5 . .
C17 C28 C5 119.18(17) . .
C17 C28 H28 120.4 . .
C5 C28 H28 120.4 . .
C26 C30 C22 119.90(16) . .
C26 C30 H30 120.0 . .
C22 C30 H30 120.0 . .

loop_
_geom_bond_atom_site_label_1
_geom_bond_atom_site_label_2
_geom_bond_distance
_geom_bond_site_symmetry_2
Ba1 O29 2.7373(13) .
Ba1 O2 2.7487(11) .
Ba1 O6 2.7681(12) 2_667
Ba1 O8 2.7739(11) 2_657
Ba1 O7 2.7906(13) .
Ba1 O8 2.8049(12) .
Ba1 O3 2.8385(13) .
Ba1 O2 2.8511(11) 2_667
Ba1 O4 2.8538(12) .
Ba1 C20 3.1307(17) 2_667
O2 C20 1.259(2) .
O2 Ba1 2.8511(11) 2_667
O3 H2W 0.77(3) .
O3 H3W 0.89(3) .
O4 N18 1.2306(18) .
O6 C20 1.254(2) .
O6 Ba1 2.7681(12) 2_667
O7 H1W 0.85(3) .
O7 H4W 0.80(3) .
O8 C16 1.261(2) .
O8 Ba1 2.7739(11) 2_657
O9 C16 1.254(2) .
O10 N15 1.219(2) .
O11 N15 1.238(2) .
O13 N18 1.2239(19) .
O29 H5W 0.77(3) .
O29 H6W 0.85(3) .
N15 C25 1.471(2) .
N18 C5 1.469(2) .
C5 C28 1.386(2) .
C5 C24 1.393(2) .
C14 C17 1.386(3) .
C14 C19 1.388(2) .
C14 H14 0.9500 .
C16 C24 1.520(2) .
C17 C28 1.384(3) .
C17 H17 0.9500 .
C19 C24 1.395(2) .
C19 H19 0.9500 .
C20 C21 1.515(2) .
C20 Ba1 3.1307(16) 2_667
C21 C23 1.391(2) .
C21 C25 1.392(2) .
C22 C30 1.386(3) .
C22 C23 1.394(2) .
C22 H22 0.9500 .
C23 H23 0.9500 .
C25 C26 1.386(2) .
C26 C30 1.381(3) .
C26 H26 0.9500 .
C28 H28 0.9500 .
C30 H30 0.9500 .

loop_
_geom_torsion_atom_site_label_1
_geom_torsion_atom_site_label_2
_geom_torsion_atom_site_label_3
_geom_torsion_atom_site_label_4
_geom_torsion
_geom_torsion_site_symmetry_1
_geom_torsion_site_symmetry_4
O29 Ba1 O2 C20 92.7(2) . .
O6 Ba1 O2 C20 -152.3(2) 2_667 .
O8 Ba1 O2 C20 -54.8(2) 2_657 .
O7 Ba1 O2 C20 -50.4(2) . .
O8 Ba1 O2 C20 14.0(2) . .
O3 Ba1 O2 C20 141.0(2) . .
O2 Ba1 O2 C20 -127.8(2) 2_667 .
O4 Ba1 O2 C20 65.1(2) . .
C20 Ba1 O2 C20 -136.5(2) 2_667 .
Ba1 Ba1 O2 C20 -127.8(2) 2_667 .
Ba1 Ba1 O2 C20 -9.4(2) 2_657 .
O29 Ba1 O2 Ba1 -139.52(5) . 2_667
O6 Ba1 O2 Ba1 -24.49(5) 2_667 2_667
O8 Ba1 O2 Ba1 72.97(7) 2_657 2_667
O7 Ba1 O2 Ba1 77.40(5) . 2_667
O8 Ba1 O2 Ba1 141.81(4) . 2_667
O3 Ba1 O2 Ba1 -91.23(5) . 2_667
O2 Ba1 O2 Ba1 0.0 2_667 2_667
O4 Ba1 O2 Ba1 -167.17(5) . 2_667
C20 Ba1 O2 Ba1 -8.69(5) 2_667 2_667
Ba1 Ba1 O2 Ba1 118.37(3) 2_657 2_667
O29 Ba1 O4 N18 31.55(16) . .
O2 Ba1 O4 N18 -170.35(17) . .
O6 Ba1 O4 N18 94.65(17) 2_667 .
O8 Ba1 O4 N18 -27.41(18) 2_657 .
O7 Ba1 O4 N18 -109.07(16) . .
O8 Ba1 O4 N18 -53.89(16) . .
O3 Ba1 O4 N18 112.53(17) . .
O2 Ba1 O4 N18 171.72(15) 2_667 .
C20 Ba1 O4 N18 139.56(15) 2_667 .
Ba1 Ba1 O4 N18 -178.21(16) 2_667 .
Ba1 Ba1 O4 N18 -41.17(16) 2_657 .
O29 Ba1 O8 C16 -130.59(11) . .
O2 Ba1 O8 C16 -0.28(11) . .
O6 Ba1 O8 C16 156.31(10) 2_667 .
O8 Ba1 O8 C16 146.35(13) 2_657 .
O7 Ba1 O8 C16 65.44(11) . .
O3 Ba1 O8 C16 -71.99(11) . .
O2 Ba1 O8 C16 71.67(12) 2_667 .
O4 Ba1 O8 C16 -55.88(10) . .
C20 Ba1 O8 C16 112.06(11) 2_667 .
Ba1 Ba1 O8 C16 26.93(11) 2_667 .
Ba1 Ba1 O8 C16 146.35(13) 2_657 .
O29 Ba1 O8 Ba1 83.05(4) . 2_657
O2 Ba1 O8 Ba1 -146.64(4) . 2_657
O6 Ba1 O8 Ba1 9.95(8) 2_667 2_657
O8 Ba1 O8 Ba1 0.0 2_657 2_657
O7 Ba1 O8 Ba1 -80.92(4) . 2_657
O3 Ba1 O8 Ba1 141.65(4) . 2_657
O2 Ba1 O8 Ba1 -74.68(6) 2_667 2_657
O4 Ba1 O8 Ba1 157.77(5) . 2_657
C20 Ba1 O8 Ba1 -34.30(9) 2_667 2_657
Ba1 Ba1 O8 Ba1 -119.42(3) 2_667 2_657
Ba1 O4 N18 O13 -84.8(2) . .
Ba1 O4 N18 C5 98.06(18) . .
O13 N18 C5 C28 -26.5(2) . .
O4 N18 C5 C28 150.75(15) . .
O13 N18 C5 C24 155.42(16) . .
O4 N18 C5 C24 -27.3(2) . .
Ba1 O8 C16 O9 74.7(2) 2_657 .
Ba1 O8 C16 O9 -63.88(19) . .
Ba1 O8 C16 C24 -103.78(15) 2_657 .
Ba1 O8 C16 C24 117.59(13) . .
C19 C14 C17 C28 0.1(3) . .
C17 C14 C19 C24 -1.0(3) . .
Ba1 O6 C20 O2 20.05(18) 2_667 .
Ba1 O6 C20 C21 -161.56(12) 2_667 .
Ba1 O2 C20 O6 111.7(2) . .
Ba1 O2 C20 O6 -19.37(17) 2_667 .
Ba1 O2 C20 C21 -66.7(3) . .
Ba1 O2 C20 C21 162.24(13) 2_667 .
Ba1 O2 C20 Ba1 131.1(2) . 2_667
O6 C20 C21 C23 -52.0(2) . .
O2 C20 C21 C23 126.50(17) . .
Ba1 C20 C21 C23 -134.9(4) 2_667 .
O6 C20 C21 C25 132.27(17) . .
O2 C20 C21 C25 -49.2(2) . .
Ba1 C20 C21 C25 49.4(5) 2_667 .
C25 C21 C23 C22 1.3(2) . .
C20 C21 C23 C22 -174.71(15) . .
C30 C22 C23 C21 -1.0(3) . .
C28 C5 C24 C19 -0.2(2) . .
N18 C5 C24 C19 177.75(14) . .
C28 C5 C24 C16 177.09(15) . .
N18 C5 C24 C16 -5.0(2) . .
C14 C19 C24 C5 1.0(2) . .
C14 C19 C24 C16 -176.44(15) . .
O9 C16 C24 C5 126.26(18) . .
O8 C16 C24 C5 -55.1(2) . .
O9 C16 C24 C19 -56.5(2) . .
O8 C16 C24 C19 122.14(17) . .
C23 C21 C25 C26 -0.7(2) . .
C20 C21 C25 C26 175.11(15) . .
C23 C21 C25 N15 177.50(14) . .
C20 C21 C25 N15 -6.7(2) . .
O10 N15 C25 C26 142.31(16) . .
O11 N15 C25 C26 -37.2(2) . .
O10 N15 C25 C21 -36.0(2) . .
O11 N15 C25 C21 144.53(16) . .
C21 C25 C26 C30 -0.3(3) . .
N15 C25 C26 C30 -178.53(15) . .
C14 C17 C28 C5 0.7(3) . .
C24 C5 C28 C17 -0.7(3) . .
N18 C5 C28 C17 -178.71(15) . .
C25 C26 C30 C22 0.7(3) . .
C23 C22 C30 C26 0.0(3) . .
